data_1540477
loop_
_publ_author_name
'Shen, De-Yang'
'Nguyen, Thi Ngan'
'Wu, Shwu-Jen'
'Shiao, Young-Ji'
'Hung, Hsin-Yi'
'Kuo, Ping-Chung'
'Kuo, Daih-Huang'
'Thang, Tran Dinh'
'Wu, Tian-Shung'

_publ_section_title
;
 \g- and \d-Lactams from the Leaves of Clausena lansium.
;
_journal_issue 11
_journal_name_full 'Journal of natural products'
_journal_page_first 2521
_journal_page_last 2530
_journal_paper_doi 10.1021/acs.jnatprod.5b00148
_journal_volume 78
_journal_year 2015
_chemical_absolute_configuration unk
_chemical_formula_moiety 'C18 H19 N O3, H2 O'
_chemical_formula_sum 'C18 H21 N O4'
_chemical_formula_weight 315.36
_space_group_IT_number 5
_space_group_name_Hall 'C 2y'
_symmetry_cell_setting monoclinic
_symmetry_Int_Tables_number 5
_symmetry_space_group_name_Hall 'C 2y'
_symmetry_space_group_name_H-M 'C 1 2 1'
_atom_sites_solution_hydrogens geom
_atom_sites_solution_primary direct
_atom_sites_solution_secondary difmap
_audit_creation_method SHELXL-97
_cell_angle_alpha 90.00
_cell_angle_beta 95.958(3)
_cell_angle_gamma 90.00
_cell_formula_units_Z 4
_cell_length_a 14.0792(9)
_cell_length_b 6.7979(3)
_cell_length_c 17.7480(8)
_cell_measurement_temperature 296(2)
_cell_volume 1689.47(15)
_computing_cell_refinement 'SAINT V7.34A (Bruker AXS, 2006)'
_computing_data_collection 'APEX2 (Bruker AXS, 2010)'
_computing_data_reduction 'SAINT V7.34A (Bruker AXS, 2006)'
_computing_molecular_graphics 'SHELXTL (Sheldrick, 2008)'
_computing_publication_material SHELXTL
_computing_structure_refinement 'SHELXL-97 (Sheldrick, 2008)'
_computing_structure_solution 'SHELXS-97 (Sheldrick, 2008)'
_diffrn_ambient_temperature 296(2)
_diffrn_measured_fraction_theta_full 0.995
_diffrn_measured_fraction_theta_max 0.995
_diffrn_measurement_device_type 'Bruker APEX-II CCD'
_diffrn_measurement_method '\f and \w scans'
_diffrn_radiation_monochromator graphite
_diffrn_radiation_probe x-ray
_diffrn_radiation_type CuK\a
_diffrn_radiation_wavelength 1.54178
_diffrn_reflns_av_R_equivalents 0.0453
_diffrn_reflns_av_sigmaI/netI 0.0189
_diffrn_reflns_limit_h_max 16
_diffrn_reflns_limit_h_min -16
_diffrn_reflns_limit_k_max 8
_diffrn_reflns_limit_k_min -8
_diffrn_reflns_limit_l_max 21
_diffrn_reflns_limit_l_min -18
_diffrn_reflns_number 22268
_diffrn_reflns_theta_full 67.26
_diffrn_reflns_theta_max 67.26
_diffrn_reflns_theta_min 2.50
_diffrn_source 'fine-focus sealed tube'
_exptl_absorpt_coefficient_mu 0.715
_exptl_absorpt_correction_T_max 0.9128
_exptl_absorpt_correction_T_min 0.7678
_exptl_absorpt_correction_type multi-scan
_exptl_absorpt_process_details 'SADABS V2012/1 (Bruker AXS Inc.)'
_exptl_crystal_colour colorless
_exptl_crystal_density_diffrn 1.240
_exptl_crystal_density_method 'not measured'
_exptl_crystal_description parallelepiped
_exptl_crystal_F_000 672
_exptl_crystal_size_max 0.39
_exptl_crystal_size_mid 0.36
_exptl_crystal_size_min 0.13
_refine_diff_density_max 0.200
_refine_diff_density_min -0.159
_refine_diff_density_rms 0.026
_refine_ls_abs_structure_details 'Flack H D (1983), Acta Cryst. A39, 876-881'
_refine_ls_abs_structure_Flack 0.0(2)
_refine_ls_extinction_coef 0.0015(3)
_refine_ls_extinction_expression Fc^*^=kFc[1+0.001xFc^2^\l^3^/sin(2\q)]^-1/4^
_refine_ls_extinction_method SHELXL
_refine_ls_goodness_of_fit_ref 1.051
_refine_ls_hydrogen_treatment mixed
_refine_ls_matrix_type full
_refine_ls_number_parameters 225
_refine_ls_number_reflns 2963
_refine_ls_number_restraints 2
_refine_ls_restrained_S_all 1.052
_refine_ls_R_factor_all 0.0374
_refine_ls_R_factor_gt 0.0359
_refine_ls_shift/su_max 0.003
_refine_ls_shift/su_mean 0.000
_refine_ls_structure_factor_coef Fsqd
_refine_ls_weighting_details 'calc w=1/[\s^2^(Fo^2^)+(0.0626P)^2^+0.3315P] where P=(Fo^2^+2Fc^2^)/3'
_refine_ls_weighting_scheme calc
_refine_ls_wR_factor_gt 0.1012
_refine_ls_wR_factor_ref 0.1029
_reflns_number_gt 2844
_reflns_number_total 2963
_reflns_threshold_expression >2sigma(I)
_cod_data_source_file 12.cif
_cod_data_source_block 4678c1
_cod_depositor_comments 'Adding full bibliography for 1540475--1540484.cif.'
_cod_original_sg_symbol_H-M 'C 2'
_cod_database_code 1540477

loop_
_symmetry_equiv_pos_as_xyz
'x, y, z'
'-x, y, -z'
'x+1/2, y+1/2, z'
'-x+1/2, y+1/2, -z'

loop_
_atom_site_label
_atom_site_type_symbol
_atom_site_fract_x
_atom_site_fract_y
_atom_site_fract_z
_atom_site_U_iso_or_equiv
_atom_site_adp_type
_atom_site_occupancy
_atom_site_symmetry_multiplicity
_atom_site_calc_flag
_atom_site_refinement_flags
O1 O 0.84990(11) 0.8780(2) 0.99284(7) 0.0709(4) Uani 1 1 d .
O2 O 0.66737(11) 0.7148(2) 0.93181(8) 0.0694(4) Uani 1 1 d .
H2A H 0.666(2) 0.616(6) 0.9612(18) 0.121(12) Uiso 1 1 d .
O3 O 0.91422(10) 0.5439(2) 0.81335(8) 0.0643(4) Uani 1 1 d .
H3A H 0.961(2) 0.566(5) 0.8384(14) 0.083(8) Uiso 1 1 d .
N N 0.86343(11) 0.9286(2) 0.86736(8) 0.0571(4) Uani 1 1 d .
C1 C 0.82651(13) 0.8432(3) 0.92455(10) 0.0545(4) Uani 1 1 d .
C2 C 0.75107(12) 0.6971(3) 0.89468(9) 0.0528(4) Uani 1 1 d .
H2B H 0.7762 0.5627 0.8996 0.063 Uiso 1 1 calc R
C3 C 0.73213(11) 0.7543(2) 0.81126(9) 0.0486(4) Uani 1 1 d .
H3B H 0.6861 0.8627 0.8096 0.058 Uiso 1 1 calc R
C4 C 0.82766(12) 0.8481(3) 0.79316(9) 0.0499(4) Uani 1 1 d .
H4A H 0.8145 0.9559 0.7569 0.060 Uiso 1 1 calc R
C5 C 0.94106(17) 1.0702(4) 0.87709(13) 0.0779(6) Uani 1 1 d .
H5A H 0.9541 1.1026 0.9298 0.117 Uiso 1 1 calc R
H5B H 0.9232 1.1871 0.8488 0.117 Uiso 1 1 calc R
H5C H 0.9972 1.0144 0.8591 0.117 Uiso 1 1 calc R
C6 C 0.68812(11) 0.6024(2) 0.75602(10) 0.0503(4) Uani 1 1 d .
C7 C 0.64241(17) 0.6635(3) 0.68756(12) 0.0742(6) Uani 1 1 d .
H7A H 0.6386 0.7973 0.6768 0.089 Uiso 1 1 calc R
C8 C 0.60229(19) 0.5313(4) 0.63473(13) 0.0839(7) Uani 1 1 d .
H8A H 0.5731 0.5767 0.5886 0.101 Uiso 1 1 calc R
C9 C 0.60510(15) 0.3345(4) 0.64957(13) 0.0722(6) Uani 1 1 d .
H9A H 0.5783 0.2447 0.6139 0.087 Uiso 1 1 calc R
C10 C 0.64802(16) 0.2721(3) 0.71770(14) 0.0764(6) Uani 1 1 d .
H10A H 0.6495 0.1383 0.7287 0.092 Uiso 1 1 calc R
C11 C 0.68952(15) 0.4036(3) 0.77100(12) 0.0671(5) Uani 1 1 d .
H11A H 0.7184 0.3573 0.8171 0.081 Uiso 1 1 calc R
C12 C 0.90285(12) 0.7096(3) 0.76493(10) 0.0545(4) Uani 1 1 d .
H12A H 0.9638 0.7806 0.7697 0.065 Uiso 1 1 calc R
C13 C 0.88240(12) 0.6482(3) 0.68294(11) 0.0567(4) Uani 1 1 d .
C14 C 0.86244(17) 0.7875(4) 0.62649(12) 0.0740(6) Uani 1 1 d .
H14A H 0.8580 0.9194 0.6396 0.089 Uiso 1 1 calc R
C15 C 0.84904(19) 0.7334(5) 0.55097(12) 0.0886(7) Uani 1 1 d U
H15A H 0.8354 0.8289 0.5139 0.106 Uiso 1 1 calc R
C16 C 0.8558(2) 0.5401(5) 0.53059(14) 0.1000(8) Uani 1 1 d U
H16A H 0.8469 0.5035 0.4799 0.120 Uiso 1 1 calc R
C17 C 0.8755(3) 0.4031(5) 0.58514(16) 0.1099(10) Uani 1 1 d .
H17A H 0.8801 0.2716 0.5716 0.132 Uiso 1 1 calc R
C18 C 0.88898(19) 0.4554(4) 0.66129(13) 0.0809(6) Uani 1 1 d .
H18A H 0.9026 0.3587 0.6979 0.097 Uiso 1 1 calc R
O4 O 0.57664(16) 0.0759(3) 0.90751(13) 0.1121(8) Uani 1 1 d .
H4B H 0.606(2) -0.038(5) 0.9260(16) 0.100(9) Uiso 1 1 d .
H4C H 0.595(3) 0.163(8) 0.945(2) 0.170(17) Uiso 1 1 d .

loop_
_atom_site_aniso_label
_atom_site_aniso_U_11
_atom_site_aniso_U_22
_atom_site_aniso_U_33
_atom_site_aniso_U_23
_atom_site_aniso_U_13
_atom_site_aniso_U_12
O1 0.0949(10) 0.0613(8) 0.0550(7) -0.0071(6) 0.0011(7) 0.0011(7)
O2 0.0716(8) 0.0626(8) 0.0780(9) 0.0167(8) 0.0265(7) 0.0053(7)
O3 0.0601(7) 0.0629(8) 0.0673(8) 0.0142(7) -0.0053(6) 0.0064(6)
N 0.0613(9) 0.0487(8) 0.0598(8) 0.0023(7) -0.0010(6) -0.0108(7)
C1 0.0629(10) 0.0458(9) 0.0539(9) 0.0005(8) 0.0025(7) 0.0058(8)
C2 0.0571(9) 0.0454(9) 0.0565(9) 0.0064(8) 0.0079(7) 0.0015(7)
C3 0.0455(8) 0.0415(8) 0.0583(9) 0.0062(7) 0.0030(7) 0.0015(7)
C4 0.0507(8) 0.0443(8) 0.0535(8) 0.0106(7) -0.0003(7) -0.0041(7)
C5 0.0828(14) 0.0641(12) 0.0843(14) 0.0003(11) -0.0037(10) -0.0282(11)
C6 0.0411(8) 0.0504(10) 0.0595(10) 0.0023(7) 0.0064(7) -0.0026(6)
C7 0.0873(15) 0.0590(12) 0.0715(13) 0.0061(10) -0.0144(11) -0.0063(11)
C8 0.0954(15) 0.0848(17) 0.0670(12) 0.0000(13) -0.0133(11) -0.0145(14)
C9 0.0632(11) 0.0777(14) 0.0764(13) -0.0222(12) 0.0105(9) -0.0154(10)
C10 0.0762(13) 0.0522(10) 0.0996(16) -0.0123(11) 0.0033(12) -0.0056(10)
C11 0.0680(11) 0.0519(10) 0.0789(13) 0.0001(9) -0.0048(9) -0.0017(9)
C12 0.0464(8) 0.0550(9) 0.0609(9) 0.0104(8) 0.0007(7) -0.0048(7)
C13 0.0452(8) 0.0661(11) 0.0596(10) 0.0065(8) 0.0085(7) -0.0020(8)
C14 0.0794(13) 0.0816(15) 0.0617(11) 0.0144(10) 0.0110(9) 0.0029(11)
C15 0.0885(15) 0.1173(17) 0.0605(12) 0.0175(13) 0.0103(11) -0.0002(16)
C16 0.117(2) 0.1240(19) 0.0604(12) -0.0097(16) 0.0156(12) -0.0235(19)
C17 0.163(3) 0.092(2) 0.0785(16) -0.0149(15) 0.0312(17) -0.018(2)
C18 0.1053(17) 0.0709(14) 0.0683(13) 0.0017(11) 0.0182(12) -0.0009(13)
O4 0.1289(16) 0.0788(12) 0.1138(15) -0.0162(11) -0.0586(13) 0.0293(11)

loop_
_atom_type_symbol
_atom_type_description
_atom_type_scat_dispersion_real
_atom_type_scat_dispersion_imag
_atom_type_scat_source
C C 0.0181 0.0091 'International Tables Vol C Tables 4.2.6.8 and 6.1.1.4'
H H 0.0000 0.0000 'International Tables Vol C Tables 4.2.6.8 and 6.1.1.4'
N N 0.0311 0.0180 'International Tables Vol C Tables 4.2.6.8 and 6.1.1.4'
O O 0.0492 0.0322 'International Tables Vol C Tables 4.2.6.8 and 6.1.1.4'

loop_
_geom_angle_atom_site_label_1
_geom_angle_atom_site_label_2
_geom_angle_atom_site_label_3
_geom_angle
C2 O2 H2A 107(2)
C12 O3 H3A 103(2)
C1 N C5 123.40(16)
C1 N C4 113.58(14)
C5 N C4 122.55(15)
O1 C1 N 125.36(17)
O1 C1 C2 124.91(17)
N C1 C2 109.73(14)
O2 C2 C1 111.74(15)
O2 C2 C3 111.10(14)
C1 C2 C3 102.63(14)
O2 C2 H2B 110.4
C1 C2 H2B 110.4
C3 C2 H2B 110.4
C6 C3 C2 118.26(14)
C6 C3 C4 116.88(14)
C2 C3 C4 103.73(12)
C6 C3 H3B 105.6
C2 C3 H3B 105.6
C4 C3 H3B 105.6
N C4 C12 109.70(13)
N C4 C3 101.06(13)
C12 C4 C3 117.15(14)
N C4 H4A 109.5
C12 C4 H4A 109.5
C3 C4 H4A 109.5
N C5 H5A 109.5
N C5 H5B 109.5
H5A C5 H5B 109.5
N C5 H5C 109.5
H5A C5 H5C 109.5
H5B C5 H5C 109.5
C11 C6 C7 117.50(18)
C11 C6 C3 123.26(17)
C7 C6 C3 119.23(16)
C8 C7 C6 121.7(2)
C8 C7 H7A 119.2
C6 C7 H7A 119.2
C9 C8 C7 120.5(2)
C9 C8 H8A 119.8
C7 C8 H8A 119.8
C8 C9 C10 118.6(2)
C8 C9 H9A 120.7
C10 C9 H9A 120.7
C9 C10 C11 121.5(2)
C9 C10 H10A 119.3
C11 C10 H10A 119.3
C6 C11 C10 120.3(2)
C6 C11 H11A 119.8
C10 C11 H11A 119.8
O3 C12 C13 111.25(16)
O3 C12 C4 109.11(13)
C13 C12 C4 114.42(14)
O3 C12 H12A 107.2
C13 C12 H12A 107.2
C4 C12 H12A 107.2
C18 C13 C14 117.7(2)
C18 C13 C12 121.44(19)
C14 C13 C12 120.72(19)
C15 C14 C13 121.1(3)
C15 C14 H14A 119.5
C13 C14 H14A 119.5
C16 C15 C14 120.3(3)
C16 C15 H15A 119.9
C14 C15 H15A 119.9
C17 C16 C15 119.1(2)
C17 C16 H16A 120.4
C15 C16 H16A 120.4
C16 C17 C18 121.2(3)
C16 C17 H17A 119.4
C18 C17 H17A 119.4
C13 C18 C17 120.6(2)
C13 C18 H18A 119.7
C17 C18 H18A 119.7
H4B O4 H4C 102(3)

loop_
_geom_bond_atom_site_label_1
_geom_bond_atom_site_label_2
_geom_bond_distance
O1 C1 1.245(2)
O2 C2 1.414(2)
O2 H2A 0.85(4)
O3 C12 1.416(2)
O3 H3A 0.77(3)
N C1 1.322(2)
N C5 1.453(2)
N C4 1.466(2)
C1 C2 1.510(3)
C2 C3 1.527(2)
C2 H2B 0.9800
C3 C6 1.512(2)
C3 C4 1.552(2)
C3 H3B 0.9800
C4 C12 1.539(3)
C4 H4A 0.9800
C5 H5A 0.9600
C5 H5B 0.9600
C5 H5C 0.9600
C6 C11 1.377(3)
C6 C7 1.379(3)
C7 C8 1.377(3)
C7 H7A 0.9300
C8 C9 1.364(4)
C8 H8A 0.9300
C9 C10 1.362(3)
C9 H9A 0.9300
C10 C11 1.386(3)
C10 H10A 0.9300
C11 H11A 0.9300
C12 C13 1.513(3)
C12 H12A 0.9800
C13 C18 1.372(3)
C13 C14 1.386(3)
C14 C15 1.384(3)
C14 H14A 0.9300
C15 C16 1.369(4)
C15 H15A 0.9300
C16 C17 1.351(5)
C16 H16A 0.9300
C17 C18 1.391(4)
C17 H17A 0.9300
C18 H18A 0.9300
O4 H4B 0.92(4)
O4 H4C 0.90(5)

loop_
_geom_torsion_atom_site_label_1
_geom_torsion_atom_site_label_2
_geom_torsion_atom_site_label_3
_geom_torsion_atom_site_label_4
_geom_torsion
C5 N C1 O1 3.2(3)
C4 N C1 O1 175.49(18)
C5 N C1 C2 -177.03(19)
C4 N C1 C2 -4.7(2)
O1 C1 C2 O2 45.6(2)
N C1 C2 O2 -134.14(16)
O1 C1 C2 C3 164.74(17)
N C1 C2 C3 -15.02(18)
O2 C2 C3 C6 -81.92(19)
C1 C2 C3 C6 158.52(14)
O2 C2 C3 C4 146.80(15)
C1 C2 C3 C4 27.24(17)
C1 N C4 C12 -102.40(17)
C5 N C4 C12 70.0(2)
C1 N C4 C3 21.92(19)
C5 N C4 C3 -165.72(18)
C6 C3 C4 N -161.53(14)
C2 C3 C4 N -29.44(17)
C6 C3 C4 C12 -42.43(19)
C2 C3 C4 C12 89.66(16)
C2 C3 C6 C11 -19.5(2)
C4 C3 C6 C11 105.5(2)
C2 C3 C6 C7 159.18(17)
C4 C3 C6 C7 -75.8(2)
C11 C6 C7 C8 -2.2(3)
C3 C6 C7 C8 179.1(2)
C6 C7 C8 C9 1.3(4)
C7 C8 C9 C10 0.3(4)
C8 C9 C10 C11 -0.9(4)
C7 C6 C11 C10 1.5(3)
C3 C6 C11 C10 -179.81(18)
C9 C10 C11 C6 0.1(3)
N C4 C12 O3 65.78(18)
C3 C4 C12 O3 -48.59(18)
N C4 C12 C13 -168.87(14)
C3 C4 C12 C13 76.76(18)
O3 C12 C13 C18 -8.7(2)
C4 C12 C13 C18 -132.9(2)
O3 C12 C13 C14 175.60(17)
C4 C12 C13 C14 51.4(2)
C18 C13 C14 C15 0.4(3)
C12 C13 C14 C15 176.3(2)
C13 C14 C15 C16 -0.3(4)
C14 C15 C16 C17 0.1(5)
C15 C16 C17 C18 0.0(5)
C14 C13 C18 C17 -0.3(3)
C12 C13 C18 C17 -176.2(2)
C16 C17 C18 C13 0.1(5)
